data_7118305
loop_
_publ_author_name
'Kreider-Mueller, Ava'
'Quinlivan, Patrick J.'
'Rauch, Michael'
'Owen, Jonathan S.'
'Parkin, Gerard'

_publ_section_title
;
 Synthesis, structure and reactivity of [Tm(Bu(t))]ZnH, a monomeric
 terminal zinc hydride compound in a sulfur-rich coordination environment:
 access to a heterobimetallic compound.
;
_journal_issue 11
_journal_name_full 'Chemical communications (Cambridge, England)'
_journal_page_first 2358
_journal_page_last 2361
_journal_paper_doi 10.1039/c5cc08915h
_journal_volume 52
_journal_year 2016
_chemical_formula_sum 'C34 H47 B N6 O2 S3 Zn'
_chemical_formula_weight 744.13
_space_group_crystal_system monoclinic
_space_group_IT_number 4
_space_group_name_Hall 'P 2yb'
_space_group_name_H-M_alt 'P 1 21 1'
_symmetry_space_group_name_Hall 'P 2yb'
_symmetry_space_group_name_H-M 'P 1 21 1'
_atom_sites_solution_hydrogens mixed
_audit_creation_method SHELXL-2014/7
_audit_update_record
;
2015-10-20 deposited with the CCDC.
2015-11-30 downloaded from the CCDC.
;
_cell_angle_alpha 90
_cell_angle_beta 119.4240(10)
_cell_angle_gamma 90
_cell_formula_units_Z 2
_cell_length_a 10.3568(8)
_cell_length_b 19.5721(15)
_cell_length_c 10.5278(11)
_cell_measurement_reflns_used 9953
_cell_measurement_temperature 130(2)
_cell_measurement_theta_max 30.18
_cell_measurement_theta_min 2.26
_cell_volume 1858.8(3)
_computing_cell_refinement 'Bruker SAINT'
_computing_data_collection 'Bruker APEX2'
_computing_data_reduction 'Bruker SAINT'
_computing_molecular_graphics 'Bruker SHELXTL'
_computing_publication_material 'Bruker SHELXTL'
_computing_structure_refinement 'SHELXL-2014/7 (Sheldrick, 2014)'
_computing_structure_solution 'SHELXS-97 (Sheldrick, 2008)'
_diffrn_ambient_temperature 130(2)
_diffrn_measured_fraction_theta_full 1.000
_diffrn_measured_fraction_theta_max 0.988
_diffrn_measurement_device_type 'Bruker APEX-II CCD'
_diffrn_measurement_method '\f and \w scans'
_diffrn_radiation_type MoK\a
_diffrn_radiation_wavelength 0.71073
_diffrn_reflns_av_R_equivalents 0.0576
_diffrn_reflns_av_unetI/netI 0.0808
_diffrn_reflns_laue_measured_fraction_full 1.000
_diffrn_reflns_laue_measured_fraction_max 0.988
_diffrn_reflns_limit_h_max 14
_diffrn_reflns_limit_h_min -14
_diffrn_reflns_limit_k_max 28
_diffrn_reflns_limit_k_min -27
_diffrn_reflns_limit_l_max 15
_diffrn_reflns_limit_l_min -15
_diffrn_reflns_number 30599
_diffrn_reflns_point_group_measured_fraction_full 1.000
_diffrn_reflns_point_group_measured_fraction_max 0.988
_diffrn_reflns_theta_full 25.242
_diffrn_reflns_theta_max 30.974
_diffrn_reflns_theta_min 2.081
_exptl_absorpt_coefficient_mu 0.868
_exptl_absorpt_correction_T_max 0.7461
_exptl_absorpt_correction_T_min 0.6830
_exptl_absorpt_correction_type empirical
_exptl_absorpt_process_details sadabs
_exptl_crystal_colour colorless
_exptl_crystal_density_diffrn 1.330
_exptl_crystal_description block
_exptl_crystal_F_000 784
_exptl_crystal_size_max 0.210
_exptl_crystal_size_mid 0.190
_exptl_crystal_size_min 0.180
_refine_diff_density_max 0.614
_refine_diff_density_min -0.414
_refine_diff_density_rms 0.075
_refine_ls_abs_structure_details
; 
 Refined as an inversion twin. 
;
_refine_ls_abs_structure_Flack 0.004(11)
_refine_ls_extinction_method none
_refine_ls_goodness_of_fit_ref 1.007
_refine_ls_hydrogen_treatment mixed
_refine_ls_matrix_type full
_refine_ls_number_parameters 442
_refine_ls_number_reflns 11621
_refine_ls_number_restraints 1
_refine_ls_restrained_S_all 1.007
_refine_ls_R_factor_all 0.0694
_refine_ls_R_factor_gt 0.0467
_refine_ls_shift/su_max 0.001
_refine_ls_shift/su_mean 0.000
_refine_ls_structure_factor_coef Fsqd
_refine_ls_weighting_details 'w=1/[\s^2^(Fo^2^)+(0.0300P)^2^] where P=(Fo^2^+2Fc^2^)/3'
_refine_ls_weighting_scheme calc
_refine_ls_wR_factor_gt 0.0785
_refine_ls_wR_factor_ref 0.0858
_reflns_Friedel_coverage 0.949
_reflns_friedel_fraction_full 1.000
_reflns_friedel_fraction_max 0.988
_reflns_number_gt 8983
_reflns_number_total 11621
_reflns_threshold_expression 'I > 2\s(I)'
_cod_data_source_file c5cc08915h2.cif
_cod_data_source_block pq
_cod_depositor_comments 'Adding full bibliography for 7118303--7118307.cif.'
_cod_database_code 7118305
_shelx_shelxl_version_number 2014/7
_shelx_space_group_comment
; 
The symmetry employed for this shelxl refinement is uniquely defined 
by the following loop, which should always be used as a source of 
symmetry information in preference to the above space-group names. 
They are only intended as comments. 
;
_shelx_estimated_absorpt_t_min 0.839
_shelx_estimated_absorpt_t_max 0.859

loop_
_space_group_symop_operation_xyz
'x, y, z'
'-x, y+1/2, -z'

loop_
_atom_site_label
_atom_site_type_symbol
_atom_site_fract_x
_atom_site_fract_y
_atom_site_fract_z
_atom_site_U_iso_or_equiv
_atom_site_adp_type
_atom_site_occupancy
_atom_site_site_symmetry_order
_atom_site_calc_flag
_atom_site_refinement_flags_posn
_atom_site_refinement_flags_adp
Zn Zn 0.96991(4) 0.94774(2) 0.43948(4) 0.01944(10) Uani 1 1 d . .
B B 0.9507(5) 0.9755(2) 0.1001(5) 0.0202(9) Uani 1 1 d . .
H2 H 0.938(4) 0.9839(19) -0.008(4) 0.023(11) Uiso 1 1 d . .
O1 O 0.9825(3) 0.92456(14) 0.6245(3) 0.0275(7) Uani 1 1 d . .
O2 O 1.0098(4) 1.03550(16) 0.6789(3) 0.0383(8) Uani 1 1 d . .
S1 S 0.84042(11) 1.04701(5) 0.33057(11) 0.0219(2) Uani 1 1 d . .
S2 S 1.20599(10) 0.95814(5) 0.46397(10) 0.0204(2) Uani 1 1 d . .
S3 S 0.84505(11) 0.85794(5) 0.27458(11) 0.0212(2) Uani 1 1 d . .
N11 N 0.7908(3) 0.98942(16) 0.0720(3) 0.0197(7) Uani 1 1 d . .
N12 N 0.5866(3) 1.01405(16) 0.0770(3) 0.0199(7) Uani 1 1 d . .
N21 N 1.0664(3) 1.02755(16) 0.2043(3) 0.0188(7) Uani 1 1 d . .
N22 N 1.2386(3) 1.08832(16) 0.3834(3) 0.0195(7) Uani 1 1 d . .
N31 N 1.0028(3) 0.90057(16) 0.1433(3) 0.0188(7) Uani 1 1 d . .
N32 N 1.0504(3) 0.79420(15) 0.2195(3) 0.0195(7) Uani 1 1 d . .
C11 C 0.7374(4) 1.01605(18) 0.1553(4) 0.0185(8) Uani 1 1 d . .
C12 C 0.6722(4) 0.97110(19) -0.0604(4) 0.0226(8) Uani 1 1 d . .
H12A H 0.6784 0.9513 -0.1396 0.027 Uiso 1 1 calc R U
C13 C 0.5471(4) 0.9858(2) -0.0592(4) 0.0219(8) Uani 1 1 d . .
H13A H 0.4491 0.9784 -0.1366 0.026 Uiso 1 1 calc R U
C14 C 0.4782(4) 1.0333(2) 0.1269(4) 0.0240(9) Uani 1 1 d . .
C15 C 0.3217(4) 1.0216(2) 0.0011(5) 0.0307(10) Uani 1 1 d . .
H15A H 0.3091 0.9732 -0.0268 0.046 Uiso 1 1 calc R U
H15B H 0.3059 1.0496 -0.0825 0.046 Uiso 1 1 calc R U
H15C H 0.2495 1.0343 0.0316 0.046 Uiso 1 1 calc R U
C16 C 0.5033(5) 0.9869(2) 0.2536(5) 0.0299(9) Uani 1 1 d . .
H16A H 0.4929 0.9390 0.2225 0.045 Uiso 1 1 calc R U
H16B H 0.4300 0.9974 0.2839 0.045 Uiso 1 1 calc R U
H16C H 0.6033 0.9944 0.3356 0.045 Uiso 1 1 calc R U
C17 C 0.4959(5) 1.1085(2) 0.1690(5) 0.0330(10) Uani 1 1 d . .
H17A H 0.4669 1.1366 0.0820 0.049 Uiso 1 1 calc R U
H17B H 0.5996 1.1177 0.2408 0.049 Uiso 1 1 calc R U
H17C H 0.4325 1.1195 0.2111 0.049 Uiso 1 1 calc R U
C21 C 1.1684(4) 1.02631(19) 0.3483(4) 0.0187(8) Uani 1 1 d . .
C22 C 1.0732(5) 1.0915(2) 0.1509(4) 0.0225(8) Uani 1 1 d . .
H22A H 1.0134 1.1065 0.0531 0.027 Uiso 1 1 calc R U
C23 C 1.1772(4) 1.1283(2) 0.2590(4) 0.0240(9) Uani 1 1 d . .
H23A H 1.2044 1.1739 0.2521 0.029 Uiso 1 1 calc R U
C24 C 1.3555(5) 1.1123(2) 0.5320(4) 0.0249(9) Uani 1 1 d . .
C25 C 1.4917(4) 1.0668(2) 0.5858(5) 0.0259(9) Uani 1 1 d . .
H25A H 1.4643 1.0194 0.5912 0.039 Uiso 1 1 calc R U
H25B H 1.5678 1.0819 0.6827 0.039 Uiso 1 1 calc R U
H25C H 1.5308 1.0697 0.5179 0.039 Uiso 1 1 calc R U
C26 C 1.3980(5) 1.1856(2) 0.5186(5) 0.0321(10) Uani 1 1 d . .
H26A H 1.3104 1.2150 0.4828 0.048 Uiso 1 1 calc R U
H26B H 1.4363 1.1870 0.4501 0.048 Uiso 1 1 calc R U
H26C H 1.4744 1.2018 0.6144 0.048 Uiso 1 1 calc R U
C27 C 1.2886(5) 1.1115(2) 0.6323(5) 0.0305(10) Uani 1 1 d . .
H27A H 1.2022 1.1419 0.5930 0.046 Uiso 1 1 calc R U
H27B H 1.3625 1.1273 0.7296 0.046 Uiso 1 1 calc R U
H27C H 1.2578 1.0649 0.6389 0.046 Uiso 1 1 calc R U
C31 C 0.9685(4) 0.85041(19) 0.2106(4) 0.0190(8) Uani 1 1 d . .
C32 C 1.1096(4) 0.8755(2) 0.1135(4) 0.0238(8) Uani 1 1 d . .
H32A H 1.1547 0.9001 0.0678 0.029 Uiso 1 1 calc R U
C33 C 1.1391(4) 0.8105(2) 0.1596(4) 0.0238(9) Uani 1 1 d . .
H33A H 1.2083 0.7812 0.1525 0.029 Uiso 1 1 calc R U
C34 C 1.0429(4) 0.72455(19) 0.2749(4) 0.0226(8) Uani 1 1 d . .
C35 C 1.0822(5) 0.7286(2) 0.4345(4) 0.0336(10) Uani 1 1 d . .
H35A H 1.1803 0.7495 0.4916 0.050 Uiso 1 1 calc R U
H35B H 1.0835 0.6825 0.4714 0.050 Uiso 1 1 calc R U
H35C H 1.0082 0.7564 0.4432 0.050 Uiso 1 1 calc R U
C36 C 0.8876(5) 0.6952(2) 0.1789(5) 0.0276(9) Uani 1 1 d . .
H36A H 0.8144 0.7241 0.1867 0.041 Uiso 1 1 calc R U
H36B H 0.8829 0.6488 0.2113 0.041 Uiso 1 1 calc R U
H36C H 0.8659 0.6940 0.0772 0.041 Uiso 1 1 calc R U
C37 C 1.1560(5) 0.6780(2) 0.2647(5) 0.0340(11) Uani 1 1 d . .
H37A H 1.2560 0.6963 0.3261 0.051 Uiso 1 1 calc R U
H37B H 1.1348 0.6759 0.1632 0.051 Uiso 1 1 calc R U
H37C H 1.1498 0.6320 0.2981 0.051 Uiso 1 1 calc R U
C41 C 0.9937(5) 0.9764(2) 0.7022(5) 0.0292(10) Uani 1 1 d . .
H1 H 0.985(4) 0.967(2) 0.786(4) 0.025(11) Uiso 1 1 d . .
C51 C 1.6159(6) 0.7966(2) 0.8010(6) 0.0424(13) Uani 1 1 d . .
H51A H 1.5953 0.7742 0.8690 0.051 Uiso 1 1 calc R U
C52 C 1.5023(6) 0.8219(3) 0.6734(7) 0.0486(14) Uani 1 1 d . .
H52A H 1.4028 0.8167 0.6533 0.058 Uiso 1 1 calc R U
C53 C 1.5311(5) 0.8548(3) 0.5733(6) 0.0436(12) Uani 1 1 d . .
H53A H 1.4520 0.8724 0.4852 0.052 Uiso 1 1 calc R U
C54 C 1.6755(5) 0.8617(2) 0.6032(5) 0.0370(11) Uani 1 1 d . .
H54A H 1.6968 0.8840 0.5355 0.044 Uiso 1 1 calc R U
C55 C 1.7888(5) 0.8362(2) 0.7309(5) 0.0314(10) Uani 1 1 d . .
H55A H 1.8883 0.8410 0.7507 0.038 Uiso 1 1 calc R U
C56 C 1.7605(5) 0.8041(2) 0.8300(5) 0.0330(10) Uani 1 1 d . .
H56A H 1.8398 0.7870 0.9184 0.040 Uiso 1 1 calc R U
C61 C 1.2207(6) 0.7093(3) 0.8951(7) 0.0514(16) Uani 1 1 d . .
H61A H 1.1543 0.6718 0.8576 0.062 Uiso 1 1 calc R U
C62 C 1.1861(6) 0.7705(3) 0.8197(6) 0.0491(15) Uani 1 1 d . .
H62A H 1.0951 0.7756 0.7313 0.059 Uiso 1 1 calc R U
C63 C 1.2846(6) 0.8237(3) 0.8738(5) 0.0447(13) Uani 1 1 d . .
H63A H 1.2617 0.8656 0.8216 0.054 Uiso 1 1 calc R U
C64 C 1.4143(5) 0.8175(3) 1.0006(5) 0.0378(11) Uani 1 1 d . .
H64A H 1.4815 0.8548 1.0366 0.045 Uiso 1 1 calc R U
C65 C 1.4483(5) 0.7571(3) 1.0767(5) 0.0347(11) Uani 1 1 d . .
H65A H 1.5392 0.7529 1.1655 0.042 Uiso 1 1 calc R U
C66 C 1.3523(6) 0.7030(3) 1.0256(6) 0.0432(12) Uani 1 1 d . .
H66A H 1.3757 0.6615 1.0790 0.052 Uiso 1 1 calc R U

loop_
_atom_site_aniso_label
_atom_site_aniso_U_11
_atom_site_aniso_U_22
_atom_site_aniso_U_33
_atom_site_aniso_U_23
_atom_site_aniso_U_13
_atom_site_aniso_U_12
Zn 0.0220(2) 0.0192(2) 0.0196(2) 0.0002(2) 0.01211(18) -0.0001(2)
B 0.020(2) 0.022(2) 0.020(2) -0.0003(17) 0.0108(19) 0.0034(17)
O1 0.0385(17) 0.0264(16) 0.0243(15) 0.0015(12) 0.0205(14) -0.0020(12)
O2 0.051(2) 0.0300(18) 0.0316(17) -0.0075(14) 0.0182(16) -0.0061(15)
S1 0.0234(5) 0.0213(5) 0.0205(5) -0.0024(4) 0.0105(4) 0.0027(4)
S2 0.0191(4) 0.0196(5) 0.0222(4) 0.0044(4) 0.0099(4) 0.0010(4)
S3 0.0227(5) 0.0204(5) 0.0269(5) -0.0035(4) 0.0171(4) -0.0031(4)
N11 0.0231(17) 0.0201(16) 0.0186(16) 0.0002(13) 0.0123(14) 0.0009(13)
N12 0.0176(16) 0.0218(17) 0.0216(16) 0.0012(13) 0.0107(14) 0.0024(13)
N21 0.0211(17) 0.0185(16) 0.0190(16) 0.0023(13) 0.0115(14) 0.0021(13)
N22 0.0198(17) 0.0187(16) 0.0215(16) 0.0001(13) 0.0112(14) -0.0027(13)
N31 0.0187(17) 0.0178(16) 0.0234(17) -0.0033(13) 0.0131(15) -0.0023(13)
N32 0.0192(16) 0.0175(16) 0.0235(17) -0.0017(13) 0.0119(14) -0.0002(13)
C11 0.022(2) 0.0148(18) 0.0193(18) 0.0011(14) 0.0110(16) 0.0019(15)
C12 0.023(2) 0.024(2) 0.0200(19) -0.0014(15) 0.0102(17) -0.0023(15)
C13 0.0197(19) 0.025(2) 0.0190(19) 0.0004(15) 0.0083(16) -0.0002(16)
C14 0.023(2) 0.026(2) 0.030(2) 0.0014(17) 0.0186(18) 0.0039(17)
C15 0.022(2) 0.037(2) 0.036(2) 0.001(2) 0.017(2) 0.0019(19)
C16 0.033(2) 0.032(2) 0.033(2) 0.0018(19) 0.023(2) -0.0009(19)
C17 0.032(2) 0.028(2) 0.046(3) 0.001(2) 0.024(2) 0.0080(19)
C21 0.0170(18) 0.0194(19) 0.0249(19) 0.0017(15) 0.0143(16) 0.0010(15)
C22 0.026(2) 0.021(2) 0.024(2) 0.0066(16) 0.0153(19) 0.0048(17)
C23 0.025(2) 0.0181(19) 0.029(2) 0.0040(17) 0.0135(18) 0.0001(16)
C24 0.025(2) 0.026(2) 0.024(2) -0.0021(17) 0.0122(18) -0.0060(17)
C25 0.020(2) 0.029(2) 0.028(2) -0.0019(18) 0.0111(19) -0.0041(17)
C26 0.038(3) 0.025(2) 0.030(2) -0.0020(18) 0.014(2) -0.0068(19)
C27 0.035(2) 0.031(2) 0.031(2) -0.0064(19) 0.020(2) -0.0038(19)
C31 0.0205(19) 0.0159(18) 0.0196(18) -0.0034(15) 0.0092(16) -0.0010(15)
C32 0.023(2) 0.028(2) 0.028(2) -0.0022(17) 0.0178(18) -0.0025(17)
C33 0.020(2) 0.023(2) 0.032(2) -0.0044(17) 0.0156(18) 0.0007(16)
C34 0.023(2) 0.0173(19) 0.029(2) 0.0012(16) 0.0132(18) 0.0014(15)
C35 0.034(3) 0.032(2) 0.029(2) 0.0052(19) 0.011(2) 0.000(2)
C36 0.029(2) 0.022(2) 0.032(2) -0.0001(17) 0.0148(19) -0.0043(18)
C37 0.031(2) 0.022(2) 0.055(3) 0.006(2) 0.026(2) 0.0060(18)
C41 0.030(2) 0.037(3) 0.023(2) -0.0012(19) 0.014(2) -0.0053(19)
C51 0.064(4) 0.033(3) 0.051(3) -0.010(2) 0.045(3) -0.009(3)
C52 0.030(3) 0.045(3) 0.077(4) -0.026(3) 0.031(3) -0.009(2)
C53 0.033(3) 0.043(3) 0.045(3) -0.003(3) 0.012(2) 0.010(2)
C54 0.046(3) 0.029(2) 0.041(3) 0.006(2) 0.026(2) 0.006(2)
C55 0.032(2) 0.023(2) 0.043(3) -0.0034(19) 0.021(2) 0.0019(18)
C56 0.042(3) 0.027(2) 0.030(2) -0.0052(19) 0.018(2) 0.000(2)
C61 0.045(3) 0.054(4) 0.073(4) -0.038(3) 0.043(3) -0.022(3)
C62 0.032(3) 0.081(4) 0.033(3) -0.015(3) 0.015(2) 0.010(3)
C63 0.053(3) 0.045(3) 0.040(3) 0.008(2) 0.026(3) 0.018(3)
C64 0.043(3) 0.035(3) 0.040(3) -0.005(2) 0.025(2) -0.004(2)
C65 0.030(2) 0.043(3) 0.036(3) 0.002(2) 0.020(2) 0.005(2)
C66 0.055(3) 0.034(3) 0.059(3) 0.004(2) 0.043(3) 0.004(2)

loop_
_atom_type_symbol
_atom_type_description
_atom_type_scat_dispersion_real
_atom_type_scat_dispersion_imag
_atom_type_scat_source
C C 0.0033 0.0016 'International Tables Vol C Tables 4.2.6.8 and 6.1.1.4'
H H 0.0000 0.0000 'International Tables Vol C Tables 4.2.6.8 and 6.1.1.4'
B B 0.0013 0.0007 'International Tables Vol C Tables 4.2.6.8 and 6.1.1.4'
N N 0.0061 0.0033 'International Tables Vol C Tables 4.2.6.8 and 6.1.1.4'
O O 0.0106 0.0060 'International Tables Vol C Tables 4.2.6.8 and 6.1.1.4'
S S 0.1246 0.1234 'International Tables Vol C Tables 4.2.6.8 and 6.1.1.4'
Zn Zn 0.2839 1.4301 'International Tables Vol C Tables 4.2.6.8 and 6.1.1.4'

loop_
_geom_angle_atom_site_label_1
_geom_angle_atom_site_label_2
_geom_angle_atom_site_label_3
_geom_angle
O1 Zn S1 115.44(9)
O1 Zn S2 111.00(9)
S1 Zn S2 107.52(4)
O1 Zn S3 107.85(9)
S1 Zn S3 106.59(4)
S2 Zn S3 108.14(4)
O1 Zn O2 50.00(10)
S1 Zn O2 74.63(7)
S2 Zn O2 99.05(7)
S3 Zn O2 150.58(7)
N21 B N31 112.2(3)
N21 B N11 113.7(3)
N31 B N11 113.9(3)
C41 O1 Zn 113.5(2)
C41 O2 Zn 68.7(3)
C11 S1 Zn 97.93(13)
C21 S2 Zn 97.41(13)
C31 S3 Zn 96.18(13)
C11 N11 C12 108.1(3)
C11 N11 B 132.9(3)
C12 N11 B 118.9(3)
C11 N12 C13 107.7(3)
C11 N12 C14 127.7(3)
C13 N12 C14 124.4(3)
C21 N21 C22 107.6(3)
C21 N21 B 133.5(3)
C22 N21 B 118.9(3)
C21 N22 C23 108.0(3)
C21 N22 C24 127.3(3)
C23 N22 C24 124.6(3)
C31 N31 C32 107.8(3)
C31 N31 B 134.0(3)
C32 N31 B 118.2(3)
C31 N32 C33 108.2(3)
C31 N32 C34 127.6(3)
C33 N32 C34 124.1(3)
N11 C11 N12 108.0(3)
N11 C11 S1 126.5(3)
N12 C11 S1 125.5(3)
C13 C12 N11 108.8(3)
C12 C13 N12 107.4(3)
N12 C14 C17 109.9(3)
N12 C14 C15 108.4(3)
C17 C14 C15 108.8(3)
N12 C14 C16 108.7(3)
C17 C14 C16 112.2(4)
C15 C14 C16 108.8(3)
N21 C21 N22 107.7(3)
N21 C21 S2 126.0(3)
N22 C21 S2 126.3(3)
C23 C22 N21 108.8(3)
C22 C23 N22 107.8(3)
N22 C24 C27 108.0(3)
N22 C24 C25 109.2(3)
C27 C24 C25 113.0(3)
N22 C24 C26 108.6(3)
C27 C24 C26 108.9(3)
C25 C24 C26 109.2(3)
N31 C31 N32 107.8(3)
N31 C31 S3 125.4(3)
N32 C31 S3 126.8(3)
C33 C32 N31 108.7(3)
C32 C33 N32 107.5(3)
N32 C34 C35 110.2(3)
N32 C34 C37 109.0(3)
C35 C34 C37 108.1(4)
N32 C34 C36 108.8(3)
C35 C34 C36 111.9(3)
C37 C34 C36 108.9(3)
O2 C41 O1 127.5(4)
C52 C51 C56 119.6(5)
C51 C52 C53 120.7(5)
C54 C53 C52 119.1(5)
C55 C54 C53 120.0(5)
C56 C55 C54 120.9(4)
C55 C56 C51 119.7(5)
C62 C61 C66 119.8(5)
C63 C62 C61 119.3(5)
C64 C63 C62 121.0(5)
C63 C64 C65 119.9(5)
C66 C65 C64 120.5(5)
C65 C66 C61 119.4(5)

loop_
_geom_bond_atom_site_label_1
_geom_bond_atom_site_label_2
_geom_bond_distance
Zn O1 1.940(3)
Zn S1 2.3190(11)
Zn S2 2.3381(10)
Zn S3 2.3600(11)
Zn O2 2.907(3)
B N21 1.545(6)
B N31 1.551(5)
B N11 1.556(5)
O1 C41 1.273(5)
O2 C41 1.211(5)
S1 C11 1.725(4)
S2 C21 1.718(4)
S3 C31 1.719(4)
N11 C11 1.351(4)
N11 C12 1.378(5)
N12 C11 1.362(5)
N12 C13 1.396(5)
N12 C14 1.504(5)
N21 C21 1.357(5)
N21 C22 1.387(5)
N22 C21 1.369(5)
N22 C23 1.383(5)
N22 C24 1.507(5)
N31 C31 1.356(5)
N31 C32 1.380(5)
N32 C31 1.364(5)
N32 C33 1.383(5)
N32 C34 1.500(5)
C12 C13 1.334(5)
C14 C17 1.522(6)
C14 C15 1.525(6)
C14 C16 1.526(5)
C22 C23 1.331(6)
C24 C27 1.522(6)
C24 C25 1.524(6)
C24 C26 1.527(6)
C32 C33 1.341(6)
C34 C35 1.524(6)
C34 C37 1.529(5)
C34 C36 1.530(6)
C51 C52 1.371(8)
C51 C56 1.381(7)
C52 C53 1.387(7)
C53 C54 1.376(7)
C54 C55 1.372(6)
C55 C56 1.369(6)
C61 C62 1.383(8)
C61 C66 1.386(8)
C62 C63 1.371(8)
C63 C64 1.356(7)
C64 C65 1.373(7)
C65 C66 1.369(7)

loop_
_geom_torsion_atom_site_label_1
_geom_torsion_atom_site_label_2
_geom_torsion_atom_site_label_3
_geom_torsion_atom_site_label_4
_geom_torsion
N21 B N11 C11 -32.4(6)
N31 B N11 C11 98.0(5)
N21 B N11 C12 149.5(3)
N31 B N11 C12 -80.2(4)
N31 B N21 C21 -31.5(6)
N11 B N21 C21 99.6(5)
N31 B N21 C22 151.0(3)
N11 B N21 C22 -77.9(4)
N21 B N31 C31 103.4(5)
N11 B N31 C31 -27.6(6)
N21 B N31 C32 -75.0(4)
N11 B N31 C32 154.0(3)
C12 N11 C11 N12 0.5(4)
B N11 C11 N12 -177.7(4)
C12 N11 C11 S1 -179.7(3)
B N11 C11 S1 2.0(6)
C13 N12 C11 N11 -0.5(4)
C14 N12 C11 N11 175.3(3)
C13 N12 C11 S1 179.7(3)
C14 N12 C11 S1 -4.5(5)
Zn S1 C11 N11 -59.3(3)
Zn S1 C11 N12 120.4(3)
C11 N11 C12 C13 -0.3(4)
B N11 C12 C13 178.2(3)
N11 C12 C13 N12 0.0(4)
C11 N12 C13 C12 0.4(4)
C14 N12 C13 C12 -175.6(3)
C11 N12 C14 C17 61.9(5)
C13 N12 C14 C17 -123.0(4)
C11 N12 C14 C15 -179.3(4)
C13 N12 C14 C15 -4.1(5)
C11 N12 C14 C16 -61.2(5)
C13 N12 C14 C16 114.0(4)
C22 N21 C21 N22 -0.6(4)
B N21 C21 N22 -178.3(4)
C22 N21 C21 S2 -178.9(3)
B N21 C21 S2 3.4(6)
C23 N22 C21 N21 0.6(4)
C24 N22 C21 N21 177.0(3)
C23 N22 C21 S2 178.9(3)
C24 N22 C21 S2 -4.7(5)
Zn S2 C21 N21 -60.5(3)
Zn S2 C21 N22 121.5(3)
C21 N21 C22 C23 0.3(4)
B N21 C22 C23 178.4(3)
N21 C22 C23 N22 0.0(4)
C21 N22 C23 C22 -0.4(4)
C24 N22 C23 C22 -176.9(3)
C21 N22 C24 C27 -60.6(5)
C23 N22 C24 C27 115.2(4)
C21 N22 C24 C25 62.6(5)
C23 N22 C24 C25 -121.6(4)
C21 N22 C24 C26 -178.5(3)
C23 N22 C24 C26 -2.7(5)
C32 N31 C31 N32 -1.4(4)
B N31 C31 N32 -179.9(4)
C32 N31 C31 S3 177.8(3)
B N31 C31 S3 -0.7(6)
C33 N32 C31 N31 1.4(4)
C34 N32 C31 N31 -175.1(3)
C33 N32 C31 S3 -177.9(3)
C34 N32 C31 S3 5.7(6)
Zn S3 C31 N31 -59.9(3)
Zn S3 C31 N32 119.2(3)
C31 N31 C32 C33 0.9(4)
B N31 C32 C33 179.7(3)
N31 C32 C33 N32 -0.1(4)
C31 N32 C33 C32 -0.8(4)
C34 N32 C33 C32 175.8(3)
C31 N32 C34 C35 -61.4(5)
C33 N32 C34 C35 122.7(4)
C31 N32 C34 C37 -179.8(4)
C33 N32 C34 C37 4.3(5)
C31 N32 C34 C36 61.6(5)
C33 N32 C34 C36 -114.3(4)
Zn O2 C41 O1 4.5(4)
Zn O1 C41 O2 -6.9(6)
C56 C51 C52 C53 0.0(7)
C51 C52 C53 C54 0.3(7)
C52 C53 C54 C55 -0.1(7)
C53 C54 C55 C56 -0.2(7)
C54 C55 C56 C51 0.5(7)
C52 C51 C56 C55 -0.3(7)
C66 C61 C62 C63 1.4(7)
C61 C62 C63 C64 -0.7(7)
C62 C63 C64 C65 0.0(7)
C63 C64 C65 C66 0.0(7)
C64 C65 C66 C61 0.7(7)
C62 C61 C66 C65 -1.4(7)
